data_4062396
loop_
_publ_author_name
'Alonso, Ester'
'Forni\'es, Juan'
'Fortu\~no, Consuelo'
'Mart\'in, Antonio'
'Orpen, A. Guy'

_publ_section_title
;
 Reactivity of [NBu~4~][(C~6~F~5~)~2~M(\m-PPh~2~)~2~M'(acac-O,O')]
 (M, M' = Pt, Pd) toward Silver Centers. Synthesis of Polynuclear
 Complexes Containing M-Ag Bonds (M = Pd, Pt)
;
_journal_issue 24
_journal_name_full Organometallics
_journal_page_first 5011
_journal_page_last 5019
_journal_paper_doi 10.1021/om034047f
_journal_volume 22
_journal_year 2003
_chemical_formula_sum 'C61 H45 Ag Cl4 F10 O2 P3 Pd Pt'
_chemical_formula_weight 1644.04
_space_group_IT_number 14
_symmetry_cell_setting monoclinic
_symmetry_space_group_name_Hall '-P 2yn'
_symmetry_space_group_name_H-M 'P 1 21/n 1'
_cell_angle_alpha 90.00
_cell_angle_beta 93.780(3)
_cell_angle_gamma 90.00
_cell_formula_units_Z 4
_cell_length_a 12.3204(18)
_cell_length_b 23.828(4)
_cell_length_c 20.266(3)
_cell_measurement_temperature 100(2)
_cell_volume 5936.5(15)
_diffrn_ambient_temperature 100(2)
_exptl_crystal_density_diffrn 1.839
_cod_depositor_comments
;
The following automatic conversions were performed:
'_symmetry_cell_setting' value 'Monoclinic' changed to 'monoclinic'
according to '/home/saulius/struct/CIF-dictionaries/cif_core.dic'
dictionary named 'cif_core.dic' version 2.4.1 from 2010-06-29.

Automatic conversion script
Id: cif_fix_enum 1527 2010-12-29 10:47:43Z saulius 
;
_cod_original_sg_symbol_H-M 'P 21/n'
_cod_database_code 4062396

loop_
_symmetry_equiv_pos_as_xyz
'x, y, z'
'-x+1/2, y+1/2, -z+1/2'
'-x, -y, -z'
'x-1/2, -y-1/2, z-1/2'

loop_
_atom_site_label
_atom_site_type_symbol
_atom_site_fract_x
_atom_site_fract_y
_atom_site_fract_z
_atom_site_U_iso_or_equiv
_atom_site_adp_type
_atom_site_occupancy
_atom_site_symmetry_multiplicity
_atom_site_calc_flag
_atom_site_refinement_flags
_atom_site_disorder_assembly
_atom_site_disorder_group
Pt Pt 0.42336(2) 0.276833(11) 0.514457(12) 0.01531(10) Uani 1 1 d . . .
Pd Pd 0.28487(4) 0.24268(2) 0.36475(2) 0.01674(14) Uani 1 1 d . . .
Ag Ag 0.27364(4) 0.19294(2) 0.49395(3) 0.02124(14) Uani 1 1 d . . .
P1 P 0.29303(14) 0.31255(7) 0.43972(8) 0.0173(4) Uani 1 1 d . . .
P2 P 0.45630(14) 0.23602(7) 0.41305(9) 0.0169(4) Uani 1 1 d . . .
P3 P 0.16588(15) 0.11077(8) 0.49900(8) 0.0182(4) Uani 1 1 d . . .
F1 F 0.2133(3) 0.25119(18) 0.60175(19) 0.0279(10) Uani 1 1 d . . .
F2 F 0.1264(4) 0.3104(2) 0.6961(2) 0.0391(12) Uani 1 1 d . . .
F3 F 0.2245(4) 0.4052(2) 0.7449(2) 0.0443(13) Uani 1 1 d . . .
F4 F 0.4132(4) 0.43945(19) 0.6971(2) 0.0406(12) Uani 1 1 d . . .
F5 F 0.5003(3) 0.38359(17) 0.5986(2) 0.0260(9) Uani 1 1 d . . .
F6 F 0.4236(3) 0.18123(18) 0.62806(19) 0.0280(10) Uani 1 1 d . . .
F7 F 0.5817(4) 0.13707(18) 0.7094(2) 0.0368(11) Uani 1 1 d . . .
F8 F 0.7912(4) 0.1725(2) 0.7040(2) 0.0424(12) Uani 1 1 d . . .
F9 F 0.8377(4) 0.2558(2) 0.6184(2) 0.0425(12) Uani 1 1 d . . .
F10 F 0.6821(3) 0.30117(18) 0.5380(2) 0.0289(10) Uani 1 1 d . . .
O1 O 0.1242(4) 0.2524(2) 0.3309(2) 0.0231(11) Uani 1 1 d . . .
O2 O 0.3050(4) 0.1815(2) 0.2941(2) 0.0227(11) Uani 1 1 d . . .
C1 C 0.3600(5) 0.3150(3) 0.5948(3) 0.0161(14) Uani 1 1 d . . .
C2 C 0.2668(6) 0.2985(3) 0.6228(3) 0.0235(16) Uani 1 1 d . . .
C3 C 0.2192(6) 0.3274(3) 0.6720(4) 0.0286(18) Uani 1 1 d . . .
C4 C 0.2685(6) 0.3757(3) 0.6967(3) 0.0295(18) Uani 1 1 d . . .
C5 C 0.3646(7) 0.3936(3) 0.6721(4) 0.0299(18) Uani 1 1 d . . .
C6 C 0.4073(6) 0.3631(3) 0.6215(3) 0.0214(15) Uani 1 1 d . . .
C7 C 0.5450(6) 0.2420(3) 0.5781(3) 0.0183(15) Uani 1 1 d . . .
C8 C 0.5257(6) 0.2017(3) 0.6238(3) 0.0219(16) Uani 1 1 d . . .
C9 C 0.6057(7) 0.1777(3) 0.6657(3) 0.0257(17) Uani 1 1 d . . .
C10 C 0.7116(6) 0.1949(3) 0.6641(4) 0.0290(18) Uani 1 1 d . . .
C11 C 0.7340(6) 0.2367(3) 0.6206(4) 0.0283(18) Uani 1 1 d . . .
C12 C 0.6525(6) 0.2594(3) 0.5792(3) 0.0236(16) Uani 1 1 d . . .
C13 C 0.1656(6) 0.3346(3) 0.4727(3) 0.0193(15) Uani 1 1 d . . .
C14 C 0.0757(6) 0.2985(3) 0.4711(4) 0.0270(17) Uani 1 1 d . . .
H14A H 0.0771 0.2639 0.4478 0.032 Uiso 1 1 calc R . .
C15 C -0.0156(6) 0.3137(4) 0.5040(4) 0.035(2) Uani 1 1 d . . .
H15A H -0.0772 0.2896 0.5028 0.042 Uiso 1 1 calc R . .
C16 C -0.0165(7) 0.3640(4) 0.5386(4) 0.037(2) Uani 1 1 d . . .
H16A H -0.0776 0.3736 0.5625 0.045 Uiso 1 1 calc R . .
C17 C 0.0696(7) 0.3994(4) 0.5381(4) 0.036(2) Uani 1 1 d . . .
H17A H 0.0667 0.4347 0.5599 0.044 Uiso 1 1 calc R . .
C18 C 0.1622(6) 0.3850(3) 0.5063(3) 0.0280(17) Uani 1 1 d . . .
H18A H 0.2229 0.4097 0.5075 0.034 Uiso 1 1 calc R . .
C19 C 0.3383(6) 0.3757(3) 0.3993(3) 0.0214(15) Uani 1 1 d . . .
C20 C 0.2837(6) 0.3933(3) 0.3413(4) 0.0299(18) Uani 1 1 d . . .
H20A H 0.2258 0.3712 0.3221 0.036 Uiso 1 1 calc R . .
C21 C 0.3118(8) 0.4426(4) 0.3106(4) 0.043(2) Uani 1 1 d . . .
H21A H 0.2725 0.4547 0.2713 0.052 Uiso 1 1 calc R . .
C22 C 0.3971(8) 0.4737(4) 0.3378(4) 0.044(2) Uani 1 1 d . . .
H22A H 0.4183 0.5069 0.3161 0.053 Uiso 1 1 calc R . .
C23 C 0.4535(7) 0.4575(4) 0.3970(5) 0.041(2) Uani 1 1 d . . .
H23A H 0.5109 0.4800 0.4161 0.050 Uiso 1 1 calc R . .
C24 C 0.4242(6) 0.4083(3) 0.4270(4) 0.036(2) Uani 1 1 d . . .
H24A H 0.4626 0.3964 0.4668 0.043 Uiso 1 1 calc R . .
C25 C 0.5006(5) 0.1630(3) 0.4122(3) 0.0201(15) Uani 1 1 d . . .
C26 C 0.5275(5) 0.1377(3) 0.3533(3) 0.0202(15) Uani 1 1 d . . .
H26A H 0.5252 0.1587 0.3134 0.024 Uiso 1 1 calc R . .
C27 C 0.5581(6) 0.0811(3) 0.3539(4) 0.0249(16) Uani 1 1 d . . .
H27A H 0.5777 0.0639 0.3141 0.030 Uiso 1 1 calc R . .
C28 C 0.5600(6) 0.0505(3) 0.4106(4) 0.0261(17) Uani 1 1 d . . .
H28A H 0.5793 0.0120 0.4096 0.031 Uiso 1 1 calc R . .
C29 C 0.5341(6) 0.0749(3) 0.4701(4) 0.0267(17) Uani 1 1 d . . .
H29A H 0.5379 0.0537 0.5100 0.032 Uiso 1 1 calc R . .
C30 C 0.5028(6) 0.1308(3) 0.4696(3) 0.0208(15) Uani 1 1 d . . .
H30A H 0.4824 0.1476 0.5095 0.025 Uiso 1 1 calc R . .
C31 C 0.5508(6) 0.2717(3) 0.3618(4) 0.0220(16) Uani 1 1 d . . .
C32 C 0.6592(6) 0.2767(3) 0.3857(4) 0.0285(18) Uani 1 1 d . . .
H32A H 0.6813 0.2630 0.4285 0.034 Uiso 1 1 calc R . .
C33 C 0.7349(7) 0.3015(4) 0.3473(4) 0.036(2) Uani 1 1 d . . .
H33A H 0.8087 0.3049 0.3637 0.043 Uiso 1 1 calc R . .
C34 C 0.7021(8) 0.3214(4) 0.2845(5) 0.048(3) Uani 1 1 d . . .
H34A H 0.7533 0.3386 0.2578 0.058 Uiso 1 1 calc R . .
C35 C 0.5969(8) 0.3161(4) 0.2617(5) 0.056(3) Uani 1 1 d . . .
H35A H 0.5752 0.3293 0.2186 0.067 Uiso 1 1 calc R . .
C36 C 0.5203(7) 0.2918(4) 0.2996(4) 0.038(2) Uani 1 1 d . . .
H36A H 0.4467 0.2890 0.2827 0.046 Uiso 1 1 calc R . .
C37 C 0.0767(6) 0.2237(3) 0.2852(3) 0.0227(16) Uani 1 1 d . . .
C38 C 0.1236(6) 0.1827(3) 0.2461(3) 0.0249(16) Uani 1 1 d . . .
C39 C 0.2319(6) 0.1663(3) 0.2510(3) 0.0225(16) Uani 1 1 d . . .
C40 C -0.0435(6) 0.2355(4) 0.2736(4) 0.0297(18) Uani 1 1 d . . .
H40A H -0.0648 0.2646 0.3043 0.045 Uiso 1 1 calc R . .
H40B H -0.0847 0.2011 0.2809 0.045 Uiso 1 1 calc R . .
H40C H -0.0590 0.2483 0.2280 0.045 Uiso 1 1 calc R . .
C41 C 0.2685(7) 0.1253(4) 0.2004(4) 0.037(2) Uani 1 1 d . . .
H41A H 0.3461 0.1173 0.2094 0.056 Uiso 1 1 calc R . .
H41B H 0.2565 0.1416 0.1561 0.056 Uiso 1 1 calc R . .
H41C H 0.2268 0.0905 0.2029 0.056 Uiso 1 1 calc R . .
C42 C 0.1603(6) 0.0822(3) 0.5822(3) 0.0203(15) Uani 1 1 d . . .
C43 C 0.0633(7) 0.0649(3) 0.6075(4) 0.0307(18) Uani 1 1 d . . .
H43A H -0.0033 0.0671 0.5812 0.037 Uiso 1 1 calc R . .
C44 C 0.0651(8) 0.0446(4) 0.6709(4) 0.043(2) Uani 1 1 d . . .
H44A H -0.0010 0.0334 0.6886 0.052 Uiso 1 1 calc R . .
C45 C 0.1585(9) 0.0404(3) 0.7084(4) 0.042(2) Uani 1 1 d . . .
H45A H 0.1571 0.0263 0.7522 0.050 Uiso 1 1 calc R . .
C46 C 0.2582(8) 0.0561(3) 0.6845(4) 0.038(2) Uani 1 1 d . . .
H46A H 0.3245 0.0521 0.7107 0.046 Uiso 1 1 calc R . .
C47 C 0.2561(6) 0.0781(3) 0.6202(3) 0.0259(17) Uani 1 1 d . . .
H47A H 0.3218 0.0903 0.6028 0.031 Uiso 1 1 calc R . .
C48 C 0.2140(6) 0.0528(3) 0.4503(3) 0.0190(15) Uani 1 1 d . . .
C49 C 0.2025(6) -0.0024(3) 0.4685(3) 0.0237(16) Uani 1 1 d . . .
H49A H 0.1703 -0.0112 0.5086 0.028 Uiso 1 1 calc R . .
C50 C 0.2369(6) -0.0449(3) 0.4296(4) 0.0310(18) Uani 1 1 d . . .
H50A H 0.2291 -0.0828 0.4428 0.037 Uiso 1 1 calc R . .
C51 C 0.2829(6) -0.0324(3) 0.3711(4) 0.0283(18) Uani 1 1 d . . .
H51A H 0.3067 -0.0617 0.3437 0.034 Uiso 1 1 calc R . .
C52 C 0.2941(6) 0.0221(3) 0.3527(4) 0.0304(18) Uani 1 1 d . . .
H52A H 0.3260 0.0306 0.3125 0.036 Uiso 1 1 calc R . .
C53 C 0.2600(6) 0.0653(3) 0.3914(3) 0.0241(16) Uani 1 1 d . . .
H53A H 0.2680 0.1032 0.3780 0.029 Uiso 1 1 calc R . .
C54 C 0.0252(5) 0.1221(3) 0.4683(3) 0.0195(15) Uani 1 1 d . . .
C55 C -0.0215(6) 0.0919(3) 0.4153(3) 0.0255(17) Uani 1 1 d . . .
H55A H 0.0194 0.0641 0.3944 0.031 Uiso 1 1 calc R . .
C56 C -0.1268(7) 0.1024(3) 0.3935(4) 0.034(2) Uani 1 1 d . . .
H56A H -0.1588 0.0815 0.3573 0.041 Uiso 1 1 calc R . .
C57 C -0.1873(6) 0.1425(3) 0.4226(4) 0.0305(18) Uani 1 1 d . . .
H57A H -0.2601 0.1498 0.4065 0.037 Uiso 1 1 calc R . .
C58 C -0.1414(7) 0.1720(3) 0.4752(4) 0.035(2) Uani 1 1 d . . .
H58A H -0.1833 0.1991 0.4966 0.042 Uiso 1 1 calc R . .
C59 C -0.0346(6) 0.1626(3) 0.4974(4) 0.0286(17) Uani 1 1 d . . .
H59A H -0.0026 0.1842 0.5330 0.034 Uiso 1 1 calc R . .
C60 C 0.5364(9) 0.0402(4) 0.8725(5) 0.059(3) Uani 1 1 d . . .
H60A H 0.6148 0.0452 0.8851 0.070 Uiso 1 1 calc R . .
H60B H 0.5002 0.0285 0.9124 0.070 Uiso 1 1 calc R . .
Cl1 Cl 0.5201(3) -0.01214(13) 0.81249(15) 0.0752(9) Uani 1 1 d . . .
Cl2 Cl 0.4815(2) 0.10444(12) 0.84400(14) 0.0636(7) Uani 1 1 d . . .
C61 C 0.2365(8) 0.0760(4) 0.9472(5) 0.054(3) Uani 1 1 d . . .
H61A H 0.3018 0.1004 0.9491 0.065 Uiso 1 1 calc R . .
H61B H 0.1734 0.0988 0.9305 0.065 Uiso 1 1 calc R . .
Cl3 Cl 0.2151(3) 0.05193(14) 1.02584(16) 0.0810(9) Uani 1 1 d . . .
Cl4 Cl 0.2547(2) 0.02030(13) 0.89256(14) 0.0697(8) Uani 1 1 d . . .

loop_
_atom_site_aniso_label
_atom_site_aniso_U_11
_atom_site_aniso_U_22
_atom_site_aniso_U_33
_atom_site_aniso_U_23
_atom_site_aniso_U_13
_atom_site_aniso_U_12
Pt 0.01679(16) 0.01374(16) 0.01549(15) -0.00071(10) 0.00166(10) -0.00088(10)
Pd 0.0177(3) 0.0180(3) 0.0145(3) -0.0011(2) 0.0012(2) 0.0004(2)
Ag 0.0239(3) 0.0172(3) 0.0228(3) -0.0004(2) 0.0026(2) -0.0064(2)
P1 0.0190(9) 0.0152(9) 0.0178(8) -0.0002(7) 0.0022(7) -0.0005(7)
P2 0.0176(9) 0.0156(9) 0.0176(9) -0.0009(7) 0.0030(7) 0.0008(7)
P3 0.0212(9) 0.0170(9) 0.0166(8) 0.0002(7) 0.0023(7) -0.0034(7)
F1 0.028(2) 0.030(2) 0.026(2) -0.0036(19) 0.0038(19) -0.0111(19)
F2 0.033(3) 0.058(3) 0.028(2) -0.006(2) 0.014(2) -0.010(2)
F3 0.042(3) 0.058(3) 0.034(3) -0.022(2) 0.011(2) 0.011(2)
F4 0.046(3) 0.031(3) 0.044(3) -0.023(2) 0.002(2) -0.006(2)
F5 0.024(2) 0.023(2) 0.031(2) -0.0045(18) 0.0048(18) -0.0051(18)
F6 0.027(2) 0.032(2) 0.025(2) 0.0015(19) 0.0025(18) -0.0098(19)
F7 0.053(3) 0.026(3) 0.031(2) 0.009(2) -0.002(2) 0.002(2)
F8 0.041(3) 0.047(3) 0.038(3) 0.003(2) -0.010(2) 0.013(2)
F9 0.018(2) 0.059(3) 0.051(3) -0.003(3) 0.002(2) 0.005(2)
F10 0.028(2) 0.032(2) 0.026(2) 0.0008(19) 0.0008(19) -0.0097(19)
O1 0.017(3) 0.033(3) 0.019(2) 0.000(2) -0.001(2) 0.001(2)
O2 0.028(3) 0.024(3) 0.015(2) -0.007(2) 0.001(2) -0.003(2)
C1 0.021(4) 0.017(4) 0.008(3) -0.001(3) -0.008(3) 0.003(3)
C2 0.026(4) 0.024(4) 0.020(4) -0.004(3) 0.000(3) -0.001(3)
C3 0.027(4) 0.037(5) 0.023(4) -0.002(3) 0.005(3) -0.003(3)
C4 0.031(4) 0.039(5) 0.018(4) -0.012(3) 0.001(3) 0.005(4)
C5 0.037(5) 0.023(4) 0.029(4) -0.008(3) -0.001(4) -0.002(3)
C6 0.020(4) 0.022(4) 0.023(4) -0.003(3) 0.000(3) -0.001(3)
C7 0.022(4) 0.018(4) 0.015(3) -0.006(3) 0.001(3) 0.002(3)
C8 0.028(4) 0.018(4) 0.019(3) -0.009(3) 0.006(3) -0.003(3)
C9 0.043(5) 0.016(4) 0.017(3) 0.001(3) -0.001(3) -0.001(3)
C10 0.030(4) 0.033(5) 0.023(4) -0.002(3) -0.009(3) 0.010(3)
C11 0.022(4) 0.037(5) 0.026(4) -0.005(3) 0.002(3) -0.002(3)
C12 0.031(4) 0.022(4) 0.018(3) -0.002(3) 0.005(3) 0.002(3)
C13 0.023(4) 0.025(4) 0.010(3) -0.001(3) 0.004(3) 0.006(3)
C14 0.025(4) 0.029(4) 0.028(4) 0.002(3) 0.008(3) 0.001(3)
C15 0.018(4) 0.038(5) 0.051(5) 0.010(4) 0.017(4) 0.003(3)
C16 0.028(5) 0.049(6) 0.037(5) 0.007(4) 0.015(4) 0.016(4)
C17 0.043(5) 0.031(5) 0.037(5) -0.008(4) 0.013(4) 0.011(4)
C18 0.030(4) 0.028(4) 0.026(4) -0.001(3) 0.003(3) 0.005(3)
C19 0.022(4) 0.019(4) 0.024(4) 0.000(3) 0.007(3) 0.002(3)
C20 0.034(4) 0.025(4) 0.031(4) -0.001(3) 0.004(4) -0.005(3)
C21 0.055(6) 0.044(6) 0.031(4) 0.016(4) 0.006(4) 0.007(5)
C22 0.050(6) 0.031(5) 0.053(6) 0.017(4) 0.017(5) -0.001(4)
C23 0.033(5) 0.028(5) 0.062(6) 0.009(4) 0.003(4) -0.005(4)
C24 0.029(4) 0.031(5) 0.046(5) 0.010(4) -0.004(4) 0.003(4)
C25 0.015(3) 0.016(4) 0.030(4) -0.002(3) 0.006(3) -0.003(3)
C26 0.019(4) 0.023(4) 0.018(3) -0.002(3) 0.003(3) -0.002(3)
C27 0.022(4) 0.022(4) 0.031(4) -0.009(3) 0.009(3) -0.001(3)
C28 0.022(4) 0.017(4) 0.040(4) 0.000(3) 0.002(3) 0.000(3)
C29 0.027(4) 0.022(4) 0.031(4) 0.005(3) 0.006(3) -0.003(3)
C30 0.022(4) 0.021(4) 0.019(3) -0.002(3) 0.001(3) -0.001(3)
C31 0.027(4) 0.012(4) 0.028(4) -0.001(3) 0.010(3) 0.003(3)
C32 0.028(4) 0.036(5) 0.021(4) -0.004(3) 0.000(3) 0.000(3)
C33 0.028(4) 0.034(5) 0.045(5) -0.008(4) 0.009(4) -0.009(4)
C34 0.038(5) 0.028(5) 0.083(7) 0.020(5) 0.036(5) 0.005(4)
C35 0.048(6) 0.065(7) 0.057(6) 0.041(5) 0.026(5) 0.015(5)
C36 0.032(5) 0.052(6) 0.030(4) 0.024(4) 0.000(4) 0.010(4)
C37 0.023(4) 0.025(4) 0.020(4) 0.009(3) 0.004(3) -0.002(3)
C38 0.030(4) 0.021(4) 0.023(4) -0.001(3) -0.001(3) -0.004(3)
C39 0.029(4) 0.015(4) 0.024(4) -0.001(3) 0.005(3) -0.002(3)
C40 0.018(4) 0.043(5) 0.028(4) -0.006(4) -0.004(3) 0.001(3)
C41 0.044(5) 0.038(5) 0.029(4) -0.016(4) -0.001(4) -0.003(4)
C42 0.036(4) 0.011(3) 0.014(3) -0.004(3) 0.001(3) -0.002(3)
C43 0.041(5) 0.029(4) 0.024(4) 0.000(3) 0.008(3) -0.012(4)
C44 0.066(6) 0.034(5) 0.031(5) -0.002(4) 0.017(5) -0.021(5)
C45 0.088(7) 0.023(4) 0.015(4) 0.006(3) 0.001(4) -0.008(5)
C46 0.066(6) 0.020(4) 0.027(4) -0.002(3) -0.010(4) 0.000(4)
C47 0.035(4) 0.021(4) 0.023(4) 0.006(3) 0.005(3) 0.002(3)
C48 0.021(4) 0.020(4) 0.016(3) -0.004(3) 0.002(3) -0.003(3)
C49 0.024(4) 0.025(4) 0.022(4) 0.005(3) 0.003(3) -0.002(3)
C50 0.035(5) 0.020(4) 0.037(4) -0.002(3) -0.005(4) 0.004(3)
C51 0.031(4) 0.026(4) 0.028(4) -0.008(3) 0.004(3) 0.002(3)
C52 0.033(4) 0.039(5) 0.019(4) -0.006(3) 0.009(3) -0.007(4)
C53 0.029(4) 0.021(4) 0.023(4) 0.000(3) 0.005(3) -0.009(3)
C54 0.016(4) 0.018(4) 0.025(4) 0.003(3) 0.006(3) -0.005(3)
C55 0.030(4) 0.020(4) 0.027(4) 0.000(3) 0.000(3) 0.002(3)
C56 0.034(5) 0.030(5) 0.037(4) 0.001(4) -0.013(4) -0.010(4)
C57 0.017(4) 0.036(5) 0.038(4) 0.002(4) -0.009(3) -0.002(3)
C58 0.033(5) 0.025(4) 0.048(5) -0.013(4) 0.011(4) -0.009(4)
C59 0.032(4) 0.024(4) 0.031(4) -0.006(3) 0.009(3) -0.006(3)
C60 0.062(7) 0.061(7) 0.054(6) -0.002(5) 0.011(5) -0.012(6)
Cl1 0.078(2) 0.074(2) 0.0746(19) -0.0265(16) 0.0129(16) -0.0021(16)
Cl2 0.0705(18) 0.0568(17) 0.0640(16) 0.0005(14) 0.0083(14) 0.0003(14)
C61 0.049(6) 0.044(6) 0.070(7) 0.003(5) -0.001(5) -0.012(5)
Cl3 0.094(2) 0.078(2) 0.0737(19) -0.0094(17) 0.0268(18) -0.0182(18)
Cl4 0.0674(19) 0.079(2) 0.0624(16) -0.0073(15) 0.0005(14) 0.0000(15)

loop_
_geom_bond_atom_site_label_1
_geom_bond_atom_site_label_2
_geom_bond_distance
_geom_bond_site_symmetry_2
_geom_bond_publ_flag
Pt C1 2.062(6) . ?
Pt C7 2.085(7) . ?
Pt P1 2.2969(17) . ?
Pt P2 2.3332(18) . ?
Pt Ag 2.7331(6) . ?
Pd O1 2.065(5) . ?
Pd O2 2.069(5) . ?
Pd P1 2.2516(18) . ?
Pd P2 2.2741(18) . ?
Pd Ag 2.8856(8) . ?
Ag P3 2.3715(19) . ?
P1 C19 1.818(7) . ?
P1 C13 1.824(7) . ?
P2 C31 1.820(7) . ?
P2 C25 1.825(7) . ?
P3 C48 1.819(7) . ?
P3 C54 1.823(7) . ?
P3 C42 1.823(7) . ?
F1 C2 1.359(8) . ?
F2 C3 1.335(9) . ?
F3 C4 1.347(8) . ?
F4 C5 1.330(8) . ?
F5 C6 1.354(8) . ?
F6 C8 1.357(8) . ?
F7 C9 1.358(8) . ?
F8 C10 1.342(8) . ?
F9 C11 1.359(9) . ?
F10 C12 1.364(8) . ?
O1 C37 1.263(8) . ?
O2 C39 1.265(8) . ?
C1 C2 1.372(10) . ?
C1 C6 1.380(9) . ?
C2 C3 1.375(10) . ?
C3 C4 1.381(11) . ?
C4 C5 1.382(11) . ?
C5 C6 1.390(10) . ?
C7 C8 1.365(10) . ?
C7 C12 1.387(10) . ?
C8 C9 1.382(10) . ?
C9 C10 1.370(11) . ?
C10 C11 1.371(11) . ?
C11 C12 1.375(10) . ?
C13 C18 1.381(10) . ?
C13 C14 1.402(10) . ?
C14 C15 1.392(10) . ?
C15 C16 1.390(12) . ?
C16 C17 1.357(12) . ?
C17 C18 1.390(11) . ?
C19 C20 1.380(10) . ?
C19 C24 1.401(10) . ?
C20 C21 1.384(11) . ?
C21 C22 1.371(13) . ?
C22 C23 1.400(12) . ?
C23 C24 1.382(11) . ?
C25 C30 1.392(10) . ?
C25 C26 1.396(9) . ?
C26 C27 1.400(10) . ?
C27 C28 1.360(10) . ?
C28 C29 1.395(10) . ?
C29 C30 1.387(10) . ?
C31 C36 1.379(10) . ?
C31 C32 1.395(10) . ?
C32 C33 1.386(11) . ?
C33 C34 1.394(13) . ?
C34 C35 1.354(14) . ?
C35 C36 1.382(12) . ?
C37 C38 1.407(10) . ?
C37 C40 1.511(10) . ?
C38 C39 1.387(10) . ?
C39 C41 1.507(10) . ?
C42 C47 1.370(10) . ?
C42 C43 1.394(10) . ?
C43 C44 1.372(11) . ?
C44 C45 1.339(13) . ?
C45 C46 1.400(13) . ?
C46 C47 1.403(10) . ?
C48 C49 1.377(10) . ?
C48 C53 1.386(9) . ?
C49 C50 1.367(10) . ?
C50 C51 1.380(11) . ?
C51 C52 1.361(11) . ?
C52 C53 1.375(10) . ?
C54 C59 1.372(10) . ?
C54 C55 1.385(10) . ?
C55 C56 1.367(10) . ?
C56 C57 1.369(11) . ?
C57 C58 1.366(10) . ?
C58 C59 1.380(11) . ?
C60 Cl1 1.745(11) . ?
C60 Cl2 1.755(11) . ?
C61 Cl3 1.731(10) . ?
C61 Cl4 1.752(10) . ?
